data_7204707
loop_
_publ_author_name
'Abrahams, Brendan F.'
'Moylan, Michael'
'Orchard, Simon D.'
'Robson, Richard'

_publ_section_title
;
 Channel-containing lanthanide mucate structuresElectronic
 Supplementary Information (ESI) available: Figures 1S?5S. See
 http://www.rsc.org/suppdata/ce/b3/b306838b/
;
_journal_issue 55
_journal_name_full CrystEngComm
_journal_page_first 313
_journal_paper_doi 10.1039/b306838b
_journal_volume 5
_journal_year 2003
_chemical_formula_sum 'C18 H40 O32 Pr2'
_chemical_formula_weight 1050.32
_chemical_name_common tris(galactarato)dipraseodymium(iii)octahydrate
_chemical_name_systematic
;
tris(galactarato)dipraseodymium(III)octahydrate
;
_space_group_IT_number 147
_symmetry_cell_setting trigonal
_symmetry_space_group_name_Hall '-P 3'
_symmetry_space_group_name_H-M 'P -3'
_atom_sites_solution_hydrogens geom
_atom_sites_solution_primary direct
_atom_sites_solution_secondary difmap
_audit_creation_method SHELXL-97
_cell_angle_alpha 90.00
_cell_angle_beta 90.00
_cell_angle_gamma 120.00
_cell_formula_units_Z 1
_cell_length_a 10.2182(14)
_cell_length_b 10.2182(14)
_cell_length_c 8.9084(18)
_cell_measurement_reflns_used 2221
_cell_measurement_temperature 293(2)
_cell_measurement_theta_max 25.62
_cell_measurement_theta_min 2.30
_cell_volume 805.5(2)
_computing_cell_refinement 'Bruker SMART'
_computing_data_collection 'Bruker SMART'
_computing_data_reduction 'Bruker SAINT'
_computing_structure_refinement 'SHELXL-97 (Sheldrick, 1997)'
_computing_structure_solution 'SHELXS-97 (Sheldrick, 1997)'
_diffrn_ambient_temperature 293(2)
_diffrn_measured_fraction_theta_full 0.994
_diffrn_measured_fraction_theta_max 0.994
_diffrn_measurement_device_type 'CCD area detector'
_diffrn_measurement_method 'phi and omega scans'
_diffrn_radiation_monochromator graphite
_diffrn_radiation_source 'fine-focus sealed tube'
_diffrn_radiation_type MoK\a
_diffrn_radiation_wavelength 0.71073
_diffrn_reflns_av_R_equivalents 0.0336
_diffrn_reflns_av_sigmaI/netI 0.0308
_diffrn_reflns_limit_h_max 11
_diffrn_reflns_limit_h_min -13
_diffrn_reflns_limit_k_max 11
_diffrn_reflns_limit_k_min -13
_diffrn_reflns_limit_l_max 11
_diffrn_reflns_limit_l_min -10
_diffrn_reflns_number 5121
_diffrn_reflns_theta_full 27.52
_diffrn_reflns_theta_max 27.52
_diffrn_reflns_theta_min 2.29
_exptl_absorpt_coefficient_mu 3.112
_exptl_absorpt_correction_T_max 1.000
_exptl_absorpt_correction_T_min 0.854
_exptl_absorpt_correction_type multi-scan
_exptl_absorpt_process_details
;
Sheldrick, G. M., SADABS
;
_exptl_crystal_colour colourless
_exptl_crystal_density_diffrn 2.165
_exptl_crystal_density_method 'not measured'
_exptl_crystal_description 'hexagonal prism'
_exptl_crystal_F_000 522
_exptl_crystal_size_max 0.10
_exptl_crystal_size_mid 0.05
_exptl_crystal_size_min 0.05
_refine_diff_density_max 3.700
_refine_diff_density_min -0.801
_refine_diff_density_rms 0.166
_refine_ls_extinction_method none
_refine_ls_goodness_of_fit_ref 1.081
_refine_ls_hydrogen_treatment mixed
_refine_ls_matrix_type full
_refine_ls_number_parameters 82
_refine_ls_number_reflns 1230
_refine_ls_number_restraints 0
_refine_ls_restrained_S_all 1.081
_refine_ls_R_factor_all 0.0315
_refine_ls_R_factor_gt 0.0314
_refine_ls_shift/su_max 0.000
_refine_ls_shift/su_mean 0.000
_refine_ls_structure_factor_coef Fsqd
_refine_ls_weighting_details 'calc w=1/[\s^2^(Fo^2^)+(0.0574P)^2^+0.0000P] where P=(Fo^2^+2Fc^2^)/3'
_refine_ls_weighting_scheme calc
_refine_ls_wR_factor_gt 0.0773
_refine_ls_wR_factor_ref 0.0773
_reflns_number_gt 1222
_reflns_number_total 1230
_reflns_threshold_expression >2sigma(I)
_cod_data_source_file b306838b.txt
_cod_data_source_block prb77d1a
_cod_depositor_comments
;
The following automatic conversions were performed:
'_symmetry_cell_setting' value 'Trigonal' changed to 'trigonal' according
to '/home/saulius/struct/CIF-dictionaries/cif_core.dic' dictionary named
'cif_core.dic' version 2.4.1 from 2010-06-29.

Automatic conversion script
Id: cif_fix_enum 1527 2010-12-29 10:47:43Z saulius 
;
_cod_original_sg_symbol_H-M P-3
_cod_database_code 7204707

loop_
_symmetry_equiv_pos_as_xyz
'x, y, z'
'-y, x-y, z'
'-x+y, -x, z'
'-x, -y, -z'
'y, -x+y, -z'
'x-y, x, -z'

loop_
_atom_site_label
_atom_site_type_symbol
_atom_site_fract_x
_atom_site_fract_y
_atom_site_fract_z
_atom_site_U_iso_or_equiv
_atom_site_adp_type
_atom_site_occupancy
_atom_site_symmetry_multiplicity
_atom_site_calc_flag
_atom_site_refinement_flags
_atom_site_disorder_assembly
_atom_site_disorder_group
O4 O 0.814(3) -0.022(4) -0.069(4) 0.129(7) Uiso 0.46(2) 1 d P . .
O5 O 0.907(3) 0.081(3) 0.637(2) 0.129(7) Uiso 0.54(2) 1 d P . .
O6 O 0.830(4) 0.017(4) -0.140(5) 0.129(7) Uiso 0.43(5) 1 d P . .
O3 O 0.6976(4) 0.0875(5) 0.4395(5) 0.0308(9) Uani 1 1 d . . .
C3 C 0.5373(6) -0.0133(6) 0.4327(7) 0.0216(10) Uani 1 1 d . . .
H3 H 0.5179 -0.1173 0.4370 0.021(14) Uiso 1 1 calc R . .
O1A O 0.6501(4) 0.0842(4) 0.0774(4) 0.0213(8) Uani 1 1 d . . .
O1B O 0.5178(5) -0.1597(4) 0.1329(5) 0.0232(8) Uani 1 1 d . . .
C1 C 0.5542(6) -0.0250(6) 0.1551(6) 0.0186(10) Uani 1 1 d . . .
Pr1 Pr 0.6667 0.3333 0.05196(5) 0.01315(14) Uani 1 3 d S . .
O2 O 0.5117(6) 0.1625(5) 0.2647(5) 0.0273(10) Uani 1 1 d . . .
C2 C 0.4777(7) 0.0090(7) 0.2834(5) 0.0189(11) Uani 1 1 d . . .
H2 H 0.3682 -0.0591 0.2780 0.04(2) Uiso 1 1 calc R . .

loop_
_atom_site_aniso_label
_atom_site_aniso_U_11
_atom_site_aniso_U_22
_atom_site_aniso_U_33
_atom_site_aniso_U_23
_atom_site_aniso_U_13
_atom_site_aniso_U_12
O3 0.0225(18) 0.043(2) 0.0228(19) 0.0044(18) -0.0009(19) 0.0132(17)
C3 0.026(2) 0.019(2) 0.020(3) 0.001(2) 0.002(2) 0.012(2)
O1A 0.0248(19) 0.0209(18) 0.017(2) 0.0029(14) 0.0035(14) 0.0108(15)
O1B 0.023(2) 0.0164(19) 0.024(2) -0.0010(15) -0.0057(15) 0.0044(15)
C1 0.022(2) 0.021(2) 0.012(2) -0.001(2) -0.004(2) 0.010(2)
Pr1 0.01418(15) 0.01418(15) 0.01110(19) 0.000 0.000 0.00709(8)
O2 0.047(3) 0.025(2) 0.0184(18) 0.0073(15) 0.0076(17) 0.025(2)
C2 0.021(3) 0.020(2) 0.015(2) 0.0011(19) 0.0021(19) 0.010(2)

loop_
_atom_type_symbol
_atom_type_description
_atom_type_scat_dispersion_real
_atom_type_scat_dispersion_imag
_atom_type_scat_source
C C 0.0033 0.0016 'International Tables Vol C Tables 4.2.6.8 and 6.1.1.4'
H H 0.0000 0.0000 'International Tables Vol C Tables 4.2.6.8 and 6.1.1.4'
O O 0.0106 0.0060 'International Tables Vol C Tables 4.2.6.8 and 6.1.1.4'
Pr Pr -0.2180 2.8214 'International Tables Vol C Tables 4.2.6.8 and 6.1.1.4'

loop_
_geom_angle_atom_site_label_1
_geom_angle_atom_site_label_2
_geom_angle_atom_site_label_3
_geom_angle
_geom_angle_site_symmetry_1
_geom_angle_site_symmetry_3
_geom_angle_publ_flag
O3 C3 C3 109.5(6) . 4_656 ?
O3 C3 C2 109.1(4) . . ?
C3 C3 C2 112.8(5) 4_656 . ?
C1 O1A Pr1 125.7(3) . . ?
C1 O1B Pr1 126.7(3) . 4_655 ?
O1B C1 O1A 124.0(5) . . ?
O1B C1 C2 117.9(5) . . ?
O1A C1 C2 118.1(4) . . ?
O1B Pr1 O1B 80.19(15) 5_665 4_655 ?
O1B Pr1 O1B 80.19(15) 5_665 6 ?
O1B Pr1 O1B 80.19(15) 4_655 6 ?
O1B Pr1 O1A 72.26(13) 5_665 . ?
O1B Pr1 O1A 71.72(13) 4_655 . ?
O1B Pr1 O1A 143.29(14) 6 . ?
O1B Pr1 O1A 71.72(13) 5_665 2_655 ?
O1B Pr1 O1A 143.29(14) 4_655 2_655 ?
O1B Pr1 O1A 72.26(13) 6 2_655 ?
O1A Pr1 O1A 119.17(3) . 2_655 ?
O1B Pr1 O1A 143.29(14) 5_665 3_665 ?
O1B Pr1 O1A 72.26(13) 4_655 3_665 ?
O1B Pr1 O1A 71.72(13) 6 3_665 ?
O1A Pr1 O1A 119.17(3) . 3_665 ?
O1A Pr1 O1A 119.17(3) 2_655 3_665 ?
O1B Pr1 O2 90.82(13) 5_665 2_655 ?
O1B Pr1 O2 143.41(15) 4_655 2_655 ?
O1B Pr1 O2 133.42(15) 6 2_655 ?
O1A Pr1 O2 71.76(14) . 2_655 ?
O1A Pr1 O2 61.58(13) 2_655 2_655 ?
O1A Pr1 O2 125.67(14) 3_665 2_655 ?
O1B Pr1 O2 133.42(15) 5_665 . ?
O1B Pr1 O2 90.82(13) 4_655 . ?
O1B Pr1 O2 143.41(15) 6 . ?
O1A Pr1 O2 61.58(13) . . ?
O1A Pr1 O2 125.67(14) 2_655 . ?
O1A Pr1 O2 71.76(14) 3_665 . ?
O2 Pr1 O2 69.87(17) 2_655 . ?
O1B Pr1 O2 143.41(15) 5_665 3_665 ?
O1B Pr1 O2 133.42(15) 4_655 3_665 ?
O1B Pr1 O2 90.82(13) 6 3_665 ?
O1A Pr1 O2 125.67(14) . 3_665 ?
O1A Pr1 O2 71.76(14) 2_655 3_665 ?
O1A Pr1 O2 61.58(13) 3_665 3_665 ?
O2 Pr1 O2 69.87(17) 2_655 3_665 ?
O2 Pr1 O2 69.87(17) . 3_665 ?
C2 O2 Pr1 124.5(3) . . ?
O2 C2 C1 106.9(4) . . ?
O2 C2 C3 111.5(4) . . ?
C1 C2 C3 109.4(4) . . ?

loop_
_geom_bond_atom_site_label_1
_geom_bond_atom_site_label_2
_geom_bond_distance
_geom_bond_site_symmetry_2
_geom_bond_publ_flag
O4 O6 0.72(5) . ?
O3 C3 1.435(6) . ?
C3 C3 1.516(11) 4_656 ?
C3 C2 1.527(7) . ?
O1A C1 1.261(6) . ?
O1A Pr1 2.476(4) . ?
O1B C1 1.249(6) . ?
O1B Pr1 2.463(4) 4_655 ?
C1 C2 1.520(8) . ?
Pr1 O1B 2.463(4) 5_665 ?
Pr1 O1B 2.463(4) 4_655 ?
Pr1 O1B 2.463(4) 6 ?
Pr1 O1A 2.476(4) 2_655 ?
Pr1 O1A 2.476(4) 3_665 ?
Pr1 O2 2.526(4) 2_655 ?
Pr1 O2 2.526(4) . ?
Pr1 O2 2.526(4) 3_665 ?
O2 C2 1.437(7) . ?
